data_2211160
loop_
_publ_author_name
'Zhang, Xian-Fa'
'Gao, Shan'
'Huo, Li-Hua'
'Ng, Seik Weng'

_publ_section_title
;<i>cyclo</i>-Tetrakis(\m-1<i>H</i>-imidazole-4,5-dicarboxylato-\k^4^<i>N</i>,<i>O</i>:<i>N</i>',<i>O</i>')tetrakis[(2,2'-bipyridine-\k^2^<i>N</i>,<i>N</i>')cobalt(III)]
 hexadecahydrate
;
_journal_coeditor_code OB3024
_journal_issue 11
_journal_name_full 'Acta Crystallographica Section E'
_journal_page_first m2860
_journal_page_last m2862
_journal_paper_doi 10.1107/S1600536806040451
_journal_volume 62
_journal_year 2006
_chemical_formula_iupac '[Co4 (C10 H8 N2)4 (C5 H N2 O4)4] (H2 O)16'
_chemical_formula_moiety 'C60 H36 Co4 N16 O16, (H2 O)16'
_chemical_formula_sum 'C60 H68 Co4 N16 O32'
_chemical_formula_weight 1761.02
_chemical_name_systematic
;
Tetrakis[(2,2'-bipyridine-N,N')-\m~2~-(1H-imidazole-
4,5-dicarboxylato-N,O: N',O')cobalt(III)] hexadecahydrate
;
_space_group_IT_number 2
_symmetry_cell_setting triclinic
_symmetry_space_group_name_Hall '-P 1'
_symmetry_space_group_name_H-M 'P -1'
_atom_sites_solution_hydrogens geom
_atom_sites_solution_primary direct
_atom_sites_solution_secondary difmap
_audit_creation_method SHELXL-97
_cell_angle_alpha 65.066(2)
_cell_angle_beta 72.973(2)
_cell_angle_gamma 73.1310(10)
_cell_formula_units_Z 1
_cell_length_a 11.7238(2)
_cell_length_b 13.53500(10)
_cell_length_c 13.61010(10)
_cell_measurement_reflns_used 7235
_cell_measurement_temperature 295(2)
_cell_measurement_theta_max 27.5
_cell_measurement_theta_min 1.7
_cell_volume 1837.59(5)
_computing_cell_refinement RAPID-AUTO
_computing_data_collection 'RAPID-AUTO (Rigaku, 1998)'
_computing_data_reduction 'CrystalStructure (Rigaku/MSC, 2002)'
_computing_molecular_graphics 'X-Seed (Barbour, 2001)'
_computing_publication_material SHELXL-97
_computing_structure_refinement 'SHELXL-97 (Sheldrick, 1997)'
_computing_structure_solution 'SHELXS-97 (Sheldrick, 1997)'
_diffrn_ambient_temperature 295(2)
_diffrn_measured_fraction_theta_full 0.98
_diffrn_measured_fraction_theta_max 0.98
_diffrn_measurement_device_type 'Rigaku RAXIS-RAPID IP diffractometer'
_diffrn_measurement_method '\w scan'
_diffrn_radiation_monochromator graphite
_diffrn_radiation_source 'fine-focus sealed tube'
_diffrn_radiation_type MoK\a
_diffrn_radiation_wavelength 0.71073
_diffrn_reflns_av_R_equivalents 0.042
_diffrn_reflns_av_sigmaI/netI 0.069
_diffrn_reflns_limit_h_max 15
_diffrn_reflns_limit_h_min -14
_diffrn_reflns_limit_k_max 16
_diffrn_reflns_limit_k_min -17
_diffrn_reflns_limit_l_max 17
_diffrn_reflns_limit_l_min -17
_diffrn_reflns_number 17172
_diffrn_reflns_theta_full 27.5
_diffrn_reflns_theta_max 27.5
_diffrn_reflns_theta_min 1.7
_diffrn_standards_decay_% 0
_diffrn_standards_interval_count 0
_diffrn_standards_interval_time 0
_diffrn_standards_number 0
_exptl_absorpt_coefficient_mu 0.986
_exptl_absorpt_correction_T_max 0.858
_exptl_absorpt_correction_T_min 0.760
_exptl_absorpt_correction_type multi-scan
_exptl_absorpt_process_details 'ABSCOR (Higashi, 1995)'
_exptl_crystal_colour Pink
_exptl_crystal_density_diffrn 1.591
_exptl_crystal_density_method 'not measured'
_exptl_crystal_description Prism
_exptl_crystal_F_000 904
_exptl_crystal_size_max 0.30
_exptl_crystal_size_mid 0.24
_exptl_crystal_size_min 0.16
_refine_diff_density_max 0.88
_refine_diff_density_min -0.52
_refine_ls_extinction_method none
_refine_ls_goodness_of_fit_ref 0.96
_refine_ls_hydrogen_treatment constr
_refine_ls_matrix_type full
_refine_ls_number_parameters 505
_refine_ls_number_reflns 8260
_refine_ls_number_restraints 64
_refine_ls_restrained_S_all 1.01
_refine_ls_R_factor_all 0.094
_refine_ls_R_factor_gt 0.054
_refine_ls_shift/su_max 0.001
_refine_ls_shift/su_mean <0.001
_refine_ls_structure_factor_coef Fsqd
_refine_ls_weighting_details 'calc w=1/[\s^2^(Fo^2^)+(0.1042P)^2^] where P=(Fo^2^+2Fc^2^)/3'
_refine_ls_weighting_scheme calc
_refine_ls_wR_factor_gt 0.149
_refine_ls_wR_factor_ref 0.169
_reflns_number_gt 5161
_reflns_number_total 8260
_reflns_threshold_expression I>2\s(I)
_cod_data_source_file ob3024.cif
_cod_data_source_block I
_cod_depositor_comments
;
The following automatic conversions were performed:
'_symmetry_cell_setting' value 'Triclinic' changed to 'triclinic'
according to '/home/saulius/struct/CIF-dictionaries/cif_core.dic'
dictionary named 'cif_core.dic' version 2.4.1 from 2010-06-29.

Automatic conversion script
Id: cif_fix_enum 1527 2010-12-29 10:47:43Z saulius 

The following automatic conversions were performed:

'_symmetry_cell_setting' value 'Triclinic' changed to 'triclinic'
according to /home/saulius/struct/CIF-dictionaries/cif_core.dic
dictionary named 'cif_core.dic' version 2.4.1 from 2010-06-29.

Automatic conversion script
Id: cif_fix_values 1715 2011-07-08 13:25:40Z adriana 
;
_cod_original_cell_volume 1837.58(4)
_cod_database_code 2211160
_cod_database_fobs_code 2211160

loop_
_symmetry_equiv_pos_as_xyz
'x, y, z'
'-x, -y, -z'

loop_
_atom_site_type_symbol
_atom_site_label
_atom_site_fract_x
_atom_site_fract_y
_atom_site_fract_z
_atom_site_U_iso_or_equiv
_atom_site_adp_type
_atom_site_calc_flag
_atom_site_refinement_flags
_atom_site_occupancy
Co Co1 0.63674(5) 0.16138(4) 0.65465(4) 0.03434(17) Uani d . 1
Co Co2 0.29860(5) 0.51697(4) 0.81241(4) 0.02874(16) Uani d . 1
O O1 0.7709(3) 0.2116(3) 0.6600(3) 0.0471(7) Uani d . 1
O O2 0.8186(3) 0.3446(4) 0.6877(4) 0.0797(13) Uani d . 1
O O3 0.4363(3) 0.5449(2) 0.8376(2) 0.0392(7) Uani d . 1
O O4 0.6379(3) 0.5112(4) 0.8003(4) 0.0926(16) Uani d . 1
O O5 0.1981(3) 0.6357(2) 0.8578(2) 0.0379(6) Uani d . 1
O O6 0.1329(3) 0.8183(2) 0.7981(3) 0.0528(9) Uani d . 1
O O7 0.1423(3) 0.9854(2) 0.5445(3) 0.0562(9) Uani d . 1
O O8 0.2531(3) 0.9519(2) 0.3940(2) 0.0460(7) Uani d . 1
O O1W 1.0706(4) 0.3174(5) 0.5841(4) 0.1142(17) Uani d DU 1
H H1W1 0.9940 0.3427 0.5814 0.137 Uiso d D 1
H H1W2 1.1066 0.3250 0.5170 0.137 Uiso d D 1
O O2W 1.0162(5) 0.2017(4) 0.4818(5) 0.131(2) Uani d DU 1
H H2W1 0.9592 0.2311 0.4438 0.158 Uiso d D 1
H H2W2 1.0589 0.1468 0.4624 0.158 Uiso d D 1
O O3W 1.1878(4) 0.2177(5) 0.7760(5) 0.1206(19) Uani d DU 1
H H3W1 1.2536 0.2098 0.7285 0.145 Uiso d D 1
H H3W2 1.1855 0.2776 0.7852 0.145 Uiso d D 1
O O4W 0.2852(6) 0.4171(6) 0.4838(5) 0.174(3) Uani d DU 1
H H4W1 0.2961 0.4560 0.5174 0.208 Uiso d D 1
H H4W2 0.3301 0.4408 0.4185 0.208 Uiso d D 1
O O5W -0.0294(6) 1.0212(6) 0.7420(7) 0.238(4) Uani d DU 1
H H5W1 0.0013 0.9532 0.7480 0.286 Uiso d D 1
H H5W2 -0.0875 1.0415 0.7065 0.286 Uiso d D 1
O O6W 0.0352(10) 1.0728(13) 0.8796(8) 0.400(9) Uani d DU 1
H H6W1 0.0351 1.1152 0.8106 0.480 Uiso d D 1
H H6W2 0.1052 1.0716 0.8897 0.480 Uiso d D 1
O O7W -0.1557(13) 1.1541(8) 0.9952(7) 0.293(6) Uani d DU 1
H H7W1 -0.1535 1.2211 0.9481 0.352 Uiso d D 1
H H7W2 -0.1547 1.1553 1.0575 0.352 Uiso d D 1
O O8W -0.3717(7) 1.2996(5) 1.0310(5) 0.159(3) Uani d DU 1
H H8W1 -0.3841 1.3242 1.0840 0.191 Uiso d D 1
H H8W2 -0.3963 1.3565 0.9769 0.191 Uiso d D 1
N N1 0.5399(3) 0.2796(3) 0.7016(3) 0.0307(7) Uani d . 1
N N2 0.4155(3) 0.4064(2) 0.7643(2) 0.0282(7) Uani d . 1
N N3 0.6305(4) 0.0521(3) 0.8029(3) 0.0522(10) Uani d . 1
N N4 0.5016(3) 0.1063(3) 0.6562(3) 0.0413(8) Uani d . 1
N N5 0.3193(3) 0.6311(3) 0.6689(3) 0.0325(7) Uani d . 1
N N6 0.3436(3) 0.7489(3) 0.4978(3) 0.0318(7) Uani d . 1
N N7 0.2576(3) 0.4154(3) 0.9624(3) 0.0330(7) Uani d . 1
N N8 0.1567(3) 0.4858(3) 0.7949(3) 0.0336(7) Uani d . 1
C C1 0.7429(4) 0.2985(4) 0.6864(4) 0.0472(11) Uani d . 1
C C2 0.6095(4) 0.3346(3) 0.7184(3) 0.0368(9) Uani d . 1
C C3 0.5320(3) 0.4122(3) 0.7588(3) 0.0353(9) Uani d . 1
C C4 0.5418(4) 0.4950(4) 0.7991(4) 0.0452(11) Uani d . 1
C C5 0.4236(3) 0.3257(3) 0.7286(3) 0.0276(8) Uani d . 1
H H5 0.3575 0.3046 0.7234 0.033 Uiso calc R 1
C C6 0.7016(6) 0.0338(5) 0.8721(4) 0.0735(17) Uani d . 1
H H6 0.7535 0.0825 0.8526 0.088 Uiso calc R 1
C C7 0.7004(7) -0.0539(6) 0.9705(5) 0.098(3) Uani d . 1
H H7 0.7521 -0.0665 1.0167 0.118 Uiso calc R 1
C C8 0.6220(8) -0.1221(5) 0.9991(5) 0.100(3) Uani d . 1
H H8 0.6183 -0.1809 1.0669 0.120 Uiso calc R 1
C C9 0.5468(7) -0.1062(4) 0.9293(5) 0.090(2) Uani d . 1
H H9 0.4942 -0.1539 0.9477 0.108 Uiso calc R 1
C C10 0.5546(5) -0.0164(4) 0.8317(4) 0.0621(15) Uani d . 1
C C11 0.4782(5) 0.0150(4) 0.7484(4) 0.0597(14) Uani d . 1
C C12 0.3865(7) -0.0380(5) 0.7563(6) 0.091(2) Uani d . 1
H H12 0.3686 -0.0998 0.8188 0.109 Uiso calc R 1
C C13 0.3249(7) 0.0003(6) 0.6739(7) 0.090(2) Uani d . 1
H H13 0.2660 -0.0358 0.6785 0.107 Uiso calc R 1
C C14 0.3495(6) 0.0919(5) 0.5843(6) 0.0758(18) Uani d . 1
H H14 0.3060 0.1203 0.5278 0.091 Uiso calc R 1
C C15 0.4389(5) 0.1426(4) 0.5774(5) 0.0569(13) Uani d . 1
H H15 0.4560 0.2047 0.5149 0.068 Uiso calc R 1
C C16 0.1881(4) 0.7344(3) 0.7801(3) 0.0374(9) Uani d . 1
C C17 0.2521(3) 0.7325(3) 0.6690(3) 0.0311(8) Uani d . 1
C C18 0.2665(3) 0.8054(3) 0.5620(3) 0.0316(8) Uani d . 1
C C19 0.2150(4) 0.9230(3) 0.5002(4) 0.0395(9) Uani d . 1
C C20 0.3734(4) 0.6442(3) 0.5637(3) 0.0316(8) Uani d . 1
H H20 0.4245 0.5881 0.5404 0.038 Uiso calc R 1
C C21 0.3172(4) 0.3875(4) 1.0439(4) 0.0434(10) Uani d . 1
H H21 0.3861 0.4164 1.0288 0.052 Uiso calc R 1
C C22 0.2775(5) 0.3157(4) 1.1510(4) 0.0550(13) Uani d . 1
H H22 0.3193 0.2971 1.2068 0.066 Uiso calc R 1
C C23 0.1764(5) 0.2733(4) 1.1726(4) 0.0612(14) Uani d . 1
H H23 0.1497 0.2242 1.2430 0.073 Uiso calc R 1
C C24 0.1138(4) 0.3040(4) 1.0886(4) 0.0501(12) Uani d . 1
H H24 0.0448 0.2759 1.1019 0.060 Uiso calc R 1
C C25 0.1557(4) 0.3765(3) 0.9853(3) 0.0351(9) Uani d . 1
C C26 0.0955(4) 0.4193(3) 0.8906(3) 0.0363(9) Uani d . 1
C C27 -0.0155(4) 0.3998(4) 0.8938(4) 0.0518(12) Uani d . 1
H H27 -0.0577 0.3562 0.9600 0.062 Uiso calc R 1
C C28 -0.0637(4) 0.4442(4) 0.8001(5) 0.0561(13) Uani d . 1
H H28 -0.1379 0.4310 0.8016 0.067 Uiso calc R 1
C C29 0.0007(4) 0.5083(4) 0.7046(4) 0.0557(13) Uani d . 1
H H29 -0.0295 0.5387 0.6398 0.067 Uiso calc R 1
C C30 0.1092(4) 0.5284(4) 0.7032(4) 0.0437(10) Uani d . 1
H H30 0.1512 0.5726 0.6372 0.052 Uiso calc R 1

loop_
_atom_site_aniso_label
_atom_site_aniso_U_11
_atom_site_aniso_U_22
_atom_site_aniso_U_33
_atom_site_aniso_U_12
_atom_site_aniso_U_13
_atom_site_aniso_U_23
Co1 0.0360(3) 0.0309(3) 0.0261(3) -0.0021(2) -0.0021(2) -0.0066(2)
Co2 0.0299(3) 0.0299(3) 0.0244(3) -0.0099(2) 0.0008(2) -0.0094(2)
O1 0.0332(16) 0.0578(18) 0.051(2) 0.0049(14) -0.0117(14) -0.0275(15)
O2 0.0324(18) 0.118(3) 0.122(4) -0.011(2) -0.006(2) -0.082(3)
O3 0.0386(16) 0.0447(16) 0.0408(17) -0.0136(13) -0.0032(13) -0.0212(13)
O4 0.038(2) 0.141(4) 0.160(5) -0.022(2) -0.008(2) -0.117(4)
O5 0.0440(17) 0.0361(14) 0.0282(15) -0.0114(13) 0.0069(12) -0.0137(12)
O6 0.066(2) 0.0349(15) 0.0453(19) -0.0055(15) 0.0101(16) -0.0200(14)
O7 0.065(2) 0.0395(16) 0.0445(19) 0.0079(16) 0.0008(17) -0.0166(14)
O8 0.0512(19) 0.0329(14) 0.0355(17) 0.0046(13) -0.0010(14) -0.0085(12)
O1W 0.079(3) 0.143(4) 0.120(4) -0.018(3) -0.001(3) -0.062(3)
O2W 0.136(4) 0.070(3) 0.177(5) 0.003(3) -0.068(4) -0.026(3)
O3W 0.091(3) 0.137(4) 0.169(5) -0.011(3) -0.028(3) -0.095(4)
O4W 0.137(5) 0.160(5) 0.163(6) -0.030(4) -0.030(5) -0.002(4)
O5W 0.170(6) 0.239(7) 0.161(6) 0.113(5) -0.009(5) -0.054(5)
O6W 0.370(12) 0.411(12) 0.391(12) -0.062(9) -0.063(9) -0.139(9)
O7W 0.322(10) 0.292(9) 0.303(10) -0.114(8) -0.009(8) -0.143(8)
O8W 0.238(7) 0.115(4) 0.150(5) -0.044(4) -0.105(5) -0.023(4)
N1 0.0318(17) 0.0333(16) 0.0248(16) -0.0069(14) -0.0040(13) -0.0093(13)
N2 0.0269(16) 0.0296(15) 0.0257(16) -0.0079(13) -0.0024(13) -0.0083(13)
N3 0.059(3) 0.041(2) 0.032(2) 0.0058(19) -0.0005(19) -0.0062(16)
N4 0.045(2) 0.0341(17) 0.037(2) -0.0116(16) 0.0050(17) -0.0125(15)
N5 0.0309(17) 0.0329(16) 0.0291(18) -0.0092(14) 0.0041(14) -0.0117(14)
N6 0.0314(17) 0.0301(16) 0.0288(17) -0.0041(14) -0.0001(14) -0.0109(13)
N7 0.0360(18) 0.0335(17) 0.0279(17) -0.0083(14) -0.0002(14) -0.0126(13)
N8 0.0293(17) 0.0349(17) 0.0337(18) -0.0059(14) -0.0020(14) -0.0129(14)
C1 0.029(2) 0.068(3) 0.048(3) -0.001(2) -0.0082(19) -0.030(2)
C2 0.031(2) 0.048(2) 0.032(2) -0.0075(19) -0.0051(17) -0.0158(18)
C3 0.029(2) 0.045(2) 0.035(2) -0.0076(18) -0.0059(17) -0.0180(18)
C4 0.037(2) 0.058(3) 0.052(3) -0.011(2) -0.007(2) -0.032(2)
C5 0.0296(19) 0.0282(18) 0.0205(18) -0.0056(16) -0.0029(15) -0.0060(14)
C6 0.073(4) 0.078(4) 0.038(3) 0.017(3) -0.015(3) -0.009(3)
C7 0.099(6) 0.097(5) 0.045(4) 0.032(4) -0.014(4) -0.009(4)
C8 0.136(7) 0.058(4) 0.033(3) 0.035(4) 0.004(4) 0.004(3)
C9 0.128(6) 0.035(3) 0.052(4) 0.003(3) 0.019(4) 0.000(3)
C10 0.081(4) 0.034(2) 0.039(3) 0.002(2) 0.014(3) -0.009(2)
C11 0.072(3) 0.037(2) 0.058(3) -0.024(2) 0.021(3) -0.020(2)
C12 0.111(6) 0.060(4) 0.090(5) -0.055(4) 0.038(4) -0.030(4)
C13 0.093(5) 0.099(5) 0.101(6) -0.061(4) 0.006(4) -0.048(5)
C14 0.072(4) 0.090(4) 0.086(5) -0.042(3) -0.001(3) -0.044(4)
C15 0.056(3) 0.061(3) 0.057(3) -0.021(3) -0.003(3) -0.025(3)
C16 0.035(2) 0.038(2) 0.036(2) -0.0136(18) 0.0049(17) -0.0140(18)
C17 0.0280(19) 0.0294(18) 0.031(2) -0.0075(16) 0.0017(16) -0.0107(16)
C18 0.031(2) 0.0290(18) 0.028(2) -0.0061(16) 0.0003(16) -0.0081(15)
C19 0.042(2) 0.035(2) 0.036(2) -0.0059(19) 0.0001(19) -0.0134(18)
C20 0.035(2) 0.0263(18) 0.029(2) -0.0060(16) 0.0017(16) -0.0112(15)
C21 0.052(3) 0.044(2) 0.035(2) -0.010(2) -0.012(2) -0.0133(19)
C22 0.075(4) 0.054(3) 0.032(2) -0.013(3) -0.016(2) -0.008(2)
C23 0.085(4) 0.054(3) 0.032(3) -0.026(3) 0.007(3) -0.008(2)
C24 0.049(3) 0.055(3) 0.037(3) -0.021(2) 0.005(2) -0.009(2)
C25 0.034(2) 0.037(2) 0.032(2) -0.0100(18) 0.0033(17) -0.0154(17)
C26 0.033(2) 0.043(2) 0.034(2) -0.0120(18) 0.0034(17) -0.0191(18)
C27 0.038(2) 0.066(3) 0.057(3) -0.026(2) 0.011(2) -0.031(2)
C28 0.039(3) 0.075(3) 0.069(4) -0.013(2) -0.011(2) -0.039(3)
C29 0.051(3) 0.068(3) 0.054(3) -0.009(3) -0.023(2) -0.021(3)
C30 0.044(3) 0.049(2) 0.038(2) -0.011(2) -0.015(2) -0.0102(19)

loop_
_atom_type_symbol
_atom_type_description
_atom_type_scat_dispersion_real
_atom_type_scat_dispersion_imag
_atom_type_scat_source
C C 0.0033 0.0016 'International Tables Vol C Tables 4.2.6.8 and 6.1.1.4'
H H 0.0000 0.0000 'International Tables Vol C Tables 4.2.6.8 and 6.1.1.4'
N N 0.0061 0.0033 'International Tables Vol C Tables 4.2.6.8 and 6.1.1.4'
O O 0.0106 0.0060 'International Tables Vol C Tables 4.2.6.8 and 6.1.1.4'
Co Co 0.3494 0.9721 'International Tables Vol C Tables 4.2.6.8 and 6.1.1.4'

loop_
_geom_angle_atom_site_label_1
_geom_angle_atom_site_label_2
_geom_angle_atom_site_label_3
_geom_angle_site_symmetry_1
_geom_angle_site_symmetry_3
_geom_angle
_geom_angle_publ_flag
O1 Co1 O8 . 2_666 90.30(10) yes
O1 Co1 N1 . . 84.40(10) yes
O1 Co1 N3 . . 93.2(2) yes
O1 Co1 N4 . . 177.4(2) yes
O1 Co1 N6 . 2_666 88.00(10) yes
O8 Co1 N1 2_666 . 174.60(10) yes
O8 Co1 N3 2_666 . 86.90(10) yes
O8 Co1 N4 2_666 . 89.70(10) yes
O8 Co1 N6 2_666 2_666 84.70(10) yes
N1 Co1 N3 . . 94.1(2) yes
N1 Co1 N4 . . 95.60(10) yes
N1 Co1 N6 . 2_666 94.40(10) yes
N3 Co1 N4 . . 84.3(2) yes
N3 Co1 N6 . 2_666 171.5(2) yes
N4 Co1 N6 . 2_666 94.60(10) yes
O3 Co2 O5 . . 89.30(10) yes
O3 Co2 N2 . . 84.10(10) yes
O3 Co2 N5 . . 88.90(10) yes
O3 Co2 N7 . . 93.90(10) yes
O3 Co2 N8 . . 177.20(10) yes
O5 Co2 N2 . . 173.00(10) yes
O5 Co2 N5 . . 84.20(10) yes
O5 Co2 N7 . . 88.50(10) yes
O5 Co2 N8 . . 89.80(10) yes
N2 Co2 N5 . . 93.40(10) yes
N2 Co2 N7 . . 94.30(10) yes
N2 Co2 N8 . . 96.90(10) yes
N5 Co2 N7 . . 172.10(10) yes
N5 Co2 N8 . . 93.70(10) yes
N7 Co2 N8 . . 83.40(10) yes
C1 O1 Co1 . . 115.7(3) ?
C4 O3 Co2 . . 115.7(2) ?
C16 O5 Co2 . . 116.0(3) ?
C19 O8 Co1 . 2_666 115.5(3) ?
H1W1 O1W H1W2 . . 104.9 ?
H2W1 O2W H2W2 . . 105.3 ?
H3W1 O3W H3W2 . . 105.5 ?
H4W1 O4W H4W2 . . 103.3 ?
H5W1 O5W H5W2 . . 105.3 ?
H6W1 O6W H6W2 . . 104.50 ?
H7W1 O7W H7W2 . . 105.7 ?
H8W1 O8W H8W2 . . 104.8 ?
C5 N1 C2 . . 107.1(3) ?
C5 N1 Co1 . . 140.9(3) ?
C2 N1 Co1 . . 111.9(3) ?
C5 N2 C3 . . 106.7(3) ?
C5 N2 Co2 . . 141.4(3) ?
C3 N2 Co2 . . 111.9(2) ?
C10 N3 C6 . . 119.0(5) ?
C10 N3 Co1 . . 114.4(4) ?
C6 N3 Co1 . . 126.3(4) ?
C15 N4 C11 . . 119.7(4) ?
C15 N4 Co1 . . 127.4(3) ?
C11 N4 Co1 . . 112.8(4) ?
C20 N5 C17 . . 107.2(3) ?
C20 N5 Co2 . . 140.4(3) ?
C17 N5 Co2 . . 112.2(2) ?
C20 N6 C18 . . 107.6(3) ?
C20 N6 Co1 . 2_666 140.1(3) ?
C18 N6 Co1 . 2_666 112.1(2) ?
C21 N7 C25 . . 119.3(3) ?
C21 N7 Co2 . . 125.7(3) ?
C25 N7 Co2 . . 114.8(3) ?
C30 N8 C26 . . 118.6(3) ?
C30 N8 Co2 . . 127.5(3) ?
C26 N8 Co2 . . 113.7(3) ?
O2 C1 O1 . . 123.7(4) ?
O2 C1 C2 . . 123.5(4) ?
O1 C1 C2 . . 112.8(4) ?
C3 C2 N1 . . 107.5(3) ?
C3 C2 C1 . . 137.8(4) ?
N1 C2 C1 . . 114.7(4) ?
C2 C3 N2 . . 108.0(3) ?
C2 C3 C4 . . 137.2(4) ?
N2 C3 C4 . . 114.7(4) ?
O4 C4 O3 . . 123.6(4) ?
O4 C4 C3 . . 123.6(4) ?
O3 C4 C3 . . 112.7(3) ?
N1 C5 N2 . . 110.7(3) ?
N1 C5 H5 . . 124.6 ?
N2 C5 H5 . . 124.6 ?
N3 C6 C7 . . 122.1(7) ?
N3 C6 H6 . . 118.9 ?
C7 C6 H6 . . 118.9 ?
C8 C7 C6 . . 118.2(7) ?
C8 C7 H7 . . 120.9 ?
C6 C7 H7 . . 120.9 ?
C7 C8 C9 . . 121.5(6) ?
C7 C8 H8 . . 119.3 ?
C9 C8 H8 . . 119.3 ?
C10 C9 C8 . . 116.4(7) ?
C10 C9 H9 . . 121.8 ?
C8 C9 H9 . . 121.8 ?
N3 C10 C9 . . 122.8(6) ?
N3 C10 C11 . . 113.6(4) ?
C9 C10 C11 . . 123.6(6) ?
N4 C11 C12 . . 118.5(6) ?
N4 C11 C10 . . 114.2(4) ?
C12 C11 C10 . . 127.3(5) ?
C13 C12 C11 . . 120.5(6) ?
C13 C12 H12 . . 119.8 ?
C11 C12 H12 . . 119.8 ?
C12 C13 C14 . . 119.4(6) ?
C12 C13 H13 . . 120.3 ?
C14 C13 H13 . . 120.3 ?
C13 C14 C15 . . 119.6(6) ?
C13 C14 H14 . . 120.2 ?
C15 C14 H14 . . 120.2 ?
N4 C15 C14 . . 122.3(5) ?
N4 C15 H15 . . 118.8 ?
C14 C15 H15 . . 118.8 ?
O6 C16 O5 . . 123.0(4) ?
O6 C16 C17 . . 124.3(4) ?
O5 C16 C17 . . 112.7(3) ?
C18 C17 N5 . . 107.3(3) ?
C18 C17 C16 . . 138.1(4) ?
N5 C17 C16 . . 114.6(3) ?
C17 C18 N6 . . 107.7(3) ?
C17 C18 C19 . . 137.1(4) ?
N6 C18 C19 . . 115.0(3) ?
O7 C19 O8 . . 123.6(4) ?
O7 C19 C18 . . 123.8(4) ?
O8 C19 C18 . . 112.7(3) ?
N6 C20 N5 . . 110.2(3) ?
N6 C20 H20 . . 124.9 ?
N5 C20 H20 . . 124.9 ?
N7 C21 C22 . . 121.1(4) ?
N7 C21 H21 . . 119.4 ?
C22 C21 H21 . . 119.4 ?
C23 C22 C21 . . 119.2(5) ?
C23 C22 H22 . . 120.4 ?
C21 C22 H22 . . 120.4 ?
C22 C23 C24 . . 119.5(4) ?
C22 C23 H23 . . 120.3 ?
C24 C23 H23 . . 120.3 ?
C25 C24 C23 . . 118.9(4) ?
C25 C24 H24 . . 120.6 ?
C23 C24 H24 . . 120.6 ?
N7 C25 C24 . . 122.0(4) ?
N7 C25 C26 . . 113.6(3) ?
C24 C25 C26 . . 124.4(4) ?
N8 C26 C27 . . 120.4(4) ?
N8 C26 C25 . . 114.1(3) ?
C27 C26 C25 . . 125.4(4) ?
C28 C27 C26 . . 120.6(4) ?
C28 C27 H27 . . 119.7 ?
C26 C27 H27 . . 119.7 ?
C29 C28 C27 . . 117.9(4) ?
C29 C28 H28 . . 121.1 ?
C27 C28 H28 . . 121.1 ?
C28 C29 C30 . . 120.8(5) ?
C28 C29 H29 . . 119.6 ?
C30 C29 H29 . . 119.6 ?
N8 C30 C29 . . 121.7(4) ?
N8 C30 H30 . . 119.2 ?
C29 C30 H30 . . 119.2 ?

loop_
_geom_bond_atom_site_label_1
_geom_bond_atom_site_label_2
_geom_bond_site_symmetry_2
_geom_bond_distance
_geom_bond_publ_flag
Co1 O1 . 1.915(3) yes
Co1 O8 2_666 1.914(3) yes
Co1 N1 . 1.908(3) yes
Co1 N3 . 1.930(4) yes
Co1 N4 . 1.929(4) yes
Co1 N6 2_666 1.895(3) yes
Co2 O3 . 1.911(3) yes
Co2 O5 . 1.914(3) yes
Co2 N2 . 1.912(3) yes
Co2 N5 . 1.912(3) yes
Co2 N7 . 1.932(3) yes
Co2 N8 . 1.931(3) yes
O1 C1 . 1.298(5) ?
O2 C1 . 1.232(5) ?
O3 C4 . 1.302(5) ?
O4 C4 . 1.214(5) ?
O5 C16 . 1.307(5) ?
O6 C16 . 1.218(5) ?
O7 C19 . 1.231(5) ?
O8 C19 . 1.299(5) ?
O8 Co1 2_666 1.914(3) ?
O1W H1W1 . 0.87 ?
O1W H1W2 . 0.86 ?
O2W H2W1 . 0.86 ?
O2W H2W2 . 0.86 ?
O3W H3W1 . 0.86 ?
O3W H3W2 . 0.86 ?
O4W H4W1 . 0.88 ?
O4W H4W2 . 0.87 ?
O5W H5W1 . 0.86 ?
O5W H5W2 . 0.86 ?
O6W H6W1 . 0.87 ?
O6W H6W2 . 0.87 ?
O7W H7W1 . 0.87 ?
O7W H7W2 . 0.86 ?
O8W H8W1 . 0.88 ?
O8W H8W2 . 0.86 ?
N1 C5 . 1.337(5) ?
N1 C2 . 1.371(5) ?
N2 C5 . 1.341(5) ?
N2 C3 . 1.370(5) ?
N3 C10 . 1.332(7) ?
N3 C6 . 1.337(7) ?
N4 C15 . 1.319(6) ?
N4 C11 . 1.366(6) ?
N5 C20 . 1.343(5) ?
N5 C17 . 1.370(5) ?
N6 C20 . 1.326(5) ?
N6 C18 . 1.366(5) ?
N6 Co1 2_666 1.895(3) ?
N7 C21 . 1.344(5) ?
N7 C25 . 1.346(5) ?
N8 C30 . 1.347(5) ?
N8 C26 . 1.364(5) ?
C1 C2 . 1.487(6) ?
C2 C3 . 1.367(6) ?
C3 C4 . 1.484(6) ?
C5 H5 . 0.9300 ?
C6 C7 . 1.365(8) ?
C6 H6 . 0.9300 ?
C7 C8 . 1.352(11) ?
C7 H7 . 0.9300 ?
C8 C9 . 1.391(11) ?
C8 H8 . 0.9300 ?
C9 C10 . 1.372(7) ?
C9 H9 . 0.9300 ?
C10 C11 . 1.495(8) ?
C11 C12 . 1.412(8) ?
C12 C13 . 1.347(10) ?
C12 H12 . 0.9300 ?
C13 C14 . 1.354(9) ?
C13 H13 . 0.9300 ?
C14 C15 . 1.373(7) ?
C14 H14 . 0.9300 ?
C15 H15 . 0.9300 ?
C16 C17 . 1.485(5) ?
C17 C18 . 1.366(5) ?
C18 C19 . 1.488(5) ?
C20 H20 . 0.9300 ?
C21 C22 . 1.399(6) ?
C21 H21 . 0.9300 ?
C22 C23 . 1.368(7) ?
C22 H22 . 0.9300 ?
C23 C24 . 1.390(7) ?
C23 H23 . 0.9300 ?
C24 C25 . 1.376(5) ?
C24 H24 . 0.9300 ?
C25 C26 . 1.471(6) ?
C26 C27 . 1.386(6) ?
C27 C28 . 1.373(7) ?
C27 H27 . 0.9300 ?
C28 C29 . 1.367(7) ?
C28 H28 . 0.9300 ?
C29 C30 . 1.369(6) ?
C29 H29 . 0.9300 ?
C30 H30 . 0.9300 ?

loop_
_geom_hbond_atom_site_label_D
_geom_hbond_atom_site_label_H
_geom_hbond_atom_site_label_A
_geom_hbond_site_symmetry_A
_geom_hbond_distance_DH
_geom_hbond_distance_HA
_geom_hbond_distance_DA
_geom_hbond_angle_DHA
_geom_hbond_publ_flag
O1w H1w1 O2 . 0.87 2.14 2.867(6) 141 yes
O1w H1w2 O2w . 0.86 2.48 2.781(8) 102 yes
O2w H2w2 O7 1_645 0.86 2.08 2.758(5) 135 yes
O5w H5w1 O6 . 0.86 2.03 2.792(7) 147 yes
O5w H5w2 O1 1_465 0.86 2.37 2.996(6) 129 yes
O6w H6w1 O5w . 0.87 2.24 2.61(2) 105 yes
O6w H6w2 O3w 1_465 0.87 2.21 2.700(10) 115 yes
O7w H7w2 O6 2_577 0.86 2.24 3.084(9) 170 yes
O8w H8w1 O3 2_577 0.88 2.29 3.108(7) 156 yes
O8w H8w2 O4 1_465 0.86 2.45 3.236(8) 153 yes

loop_
_geom_torsion_atom_site_label_1
_geom_torsion_atom_site_label_2
_geom_torsion_atom_site_label_3
_geom_torsion_atom_site_label_4
_geom_torsion_site_symmetry_1
_geom_torsion
N1 Co1 O1 C1 . -2.3(3)
O8 Co1 O1 C1 2_666 177.1(3)
N3 Co1 O1 C1 . -96.1(3)
N5 Co2 O3 C4 . -84.0(3)
N2 Co2 O3 C4 . 9.5(3)
O5 Co2 O3 C4 . -168.2(3)
N7 Co2 O3 C4 . 103.4(3)
O3 Co2 O5 C16 . 88.3(3)
N5 Co2 O5 C16 . -0.7(3)
N8 Co2 O5 C16 . -94.4(3)
N7 Co2 O5 C16 . -177.8(3)
N6 Co1 N1 C5 2_666 94.1(4)
O1 Co1 N1 C5 . -178.4(4)
N4 Co1 N1 C5 . -1.1(4)
N3 Co1 N1 C5 . -85.7(4)
N6 Co1 N1 C2 2_666 -89.6(3)
O1 Co1 N1 C2 . -2.1(3)
N4 Co1 N1 C2 . 175.3(3)
N3 Co1 N1 C2 . 90.7(3)
O3 Co2 N2 C5 . 176.5(4)
N5 Co2 N2 C5 . -95.0(4)
N8 Co2 N2 C5 . -0.9(4)
N7 Co2 N2 C5 . 83.0(4)
O3 Co2 N2 C3 . -7.4(3)
N5 Co2 N2 C3 . 81.2(3)
N8 Co2 N2 C3 . 175.3(3)
N7 Co2 N2 C3 . -100.8(3)
N1 Co1 N3 C10 . 103.5(3)
O8 Co1 N3 C10 2_666 -81.8(3)
O1 Co1 N3 C10 . -171.9(3)
N4 Co1 N3 C10 . 8.2(3)
N1 Co1 N3 C6 . -83.1(4)
O8 Co1 N3 C6 2_666 91.7(4)
O1 Co1 N3 C6 . 1.5(4)
N4 Co1 N3 C6 . -178.3(4)
N6 Co1 N4 C15 2_666 -10.9(4)
N1 Co1 N4 C15 . 84.0(4)
O8 Co1 N4 C15 2_666 -95.5(4)
N3 Co1 N4 C15 . 177.6(4)
N6 Co1 N4 C11 2_666 164.5(3)
N1 Co1 N4 C11 . -100.6(3)
O8 Co1 N4 C11 2_666 79.8(3)
N3 Co1 N4 C11 . -7.1(3)
O3 Co2 N5 C20 . 93.4(4)
N2 Co2 N5 C20 . 9.4(4)
O5 Co2 N5 C20 . -177.2(4)
N8 Co2 N5 C20 . -87.8(4)
O3 Co2 N5 C17 . -92.2(3)
N2 Co2 N5 C17 . -176.2(3)
O5 Co2 N5 C17 . -2.8(3)
N8 Co2 N5 C17 . 86.6(3)
O3 Co2 N7 C21 . 1.0(4)
N2 Co2 N7 C21 . 85.3(3)
O5 Co2 N7 C21 . -88.2(3)
N8 Co2 N7 C21 . -178.2(4)
O3 Co2 N7 C25 . 176.8(3)
N2 Co2 N7 C25 . -98.9(3)
O5 Co2 N7 C25 . 87.6(3)
N8 Co2 N7 C25 . -2.4(3)
N5 Co2 N8 C30 . 6.3(4)
N2 Co2 N8 C30 . -87.6(4)
O5 Co2 N8 C30 . 90.4(4)
N7 Co2 N8 C30 . 178.9(4)
N5 Co2 N8 C26 . -168.3(3)
N2 Co2 N8 C26 . 97.8(3)
O5 Co2 N8 C26 . -84.2(3)
N7 Co2 N8 C26 . 4.3(3)
Co1 O1 C1 O2 . -175.9(4)
Co1 O1 C1 C2 . 5.7(5)
C5 N1 C2 C3 . 1.7(4)
Co1 N1 C2 C3 . -175.9(3)
C5 N1 C2 C1 . -176.8(3)
Co1 N1 C2 C1 . 5.6(4)
O2 C1 C2 C3 . -3.7(9)
O1 C1 C2 C3 . 174.7(5)
O2 C1 C2 N1 . 174.1(5)
O1 C1 C2 N1 . -7.5(6)
N1 C2 C3 N2 . -1.4(5)
C1 C2 C3 N2 . 176.5(5)
N1 C2 C3 C4 . 176.6(5)
C1 C2 C3 C4 . -5.5(10)
C5 N2 C3 C2 . 0.6(4)
Co2 N2 C3 C2 . -176.8(3)
C5 N2 C3 C4 . -177.9(3)
Co2 N2 C3 C4 . 4.6(4)
Co2 O3 C4 O4 . 173.7(5)
Co2 O3 C4 C3 . -9.1(5)
C2 C3 C4 O4 . 2.1(9)
N2 C3 C4 O4 . -180.0(5)
C2 C3 C4 O3 . -175.1(5)
N2 C3 C4 O3 . 2.8(6)
C2 N1 C5 N2 . -1.3(4)
Co1 N1 C5 N2 . 175.1(3)
C3 N2 C5 N1 . 0.4(4)
Co2 N2 C5 N1 . 176.7(3)
C10 N3 C6 C7 . 1.2(8)
Co1 N3 C6 C7 . -172.0(5)
N3 C6 C7 C8 . -1.8(10)
C6 C7 C8 C9 . 2.0(10)
C7 C8 C9 C10 . -1.5(10)
C6 N3 C10 C9 . -0.7(8)
Co1 N3 C10 C9 . 173.3(4)
C6 N3 C10 C11 . 178.5(4)
Co1 N3 C10 C11 . -7.5(5)
C8 C9 C10 N3 . 0.9(8)
C8 C9 C10 C11 . -178.2(5)
C15 N4 C11 C12 . -0.1(7)
Co1 N4 C11 C12 . -175.8(4)
C15 N4 C11 C10 . -179.4(4)
Co1 N4 C11 C10 . 4.9(5)
N3 C10 C11 N4 . 1.7(6)
C9 C10 C11 N4 . -179.1(5)
N3 C10 C11 C12 . -177.5(5)
C9 C10 C11 C12 . 1.7(9)
N4 C11 C12 C13 . 0.8(9)
C10 C11 C12 C13 . 179.9(6)
C11 C12 C13 C14 . -1.6(11)
C12 C13 C14 C15 . 1.8(11)
C11 N4 C15 C14 . 0.3(8)
Co1 N4 C15 C14 . 175.3(4)
C13 C14 C15 N4 . -1.1(9)
Co2 O5 C16 O6 . -175.7(3)
Co2 O5 C16 C17 . 3.8(4)
C20 N5 C17 C18 . 0.6(4)
Co2 N5 C17 C18 . -175.6(2)
C20 N5 C17 C16 . -178.3(3)
Co2 N5 C17 C16 . 5.5(4)
O6 C16 C17 C18 . -5.1(8)
O5 C16 C17 C18 . 175.5(4)
O6 C16 C17 N5 . 173.3(4)
O5 C16 C17 N5 . -6.1(5)
N5 C17 C18 N6 . -1.0(4)
C16 C17 C18 N6 . 177.5(4)
N5 C17 C18 C19 . 173.7(4)
C16 C17 C18 C19 . -7.8(9)
C20 N6 C18 C17 . 1.0(4)
Co1 N6 C18 C17 2_666 176.2(3)
C20 N6 C18 C19 . -175.0(3)
Co1 N6 C18 C19 2_666 0.1(4)
Co1 O8 C19 O7 2_666 -178.6(4)
Co1 O8 C19 C18 2_666 -0.1(5)
C17 C18 C19 O7 . 4.0(8)
N6 C18 C19 O7 . 178.5(4)
C17 C18 C19 O8 . -174.5(4)
N6 C18 C19 O8 . 0.0(5)
C18 N6 C20 N5 . -0.6(4)
Co1 N6 C20 N5 2_666 -173.6(3)
C17 N5 C20 N6 . 0.0(4)
Co2 N5 C20 N6 . 174.5(3)
C25 N7 C21 C22 . 2.3(6)
Co2 N7 C21 C22 . 177.8(3)
N7 C21 C22 C23 . 0.2(7)
C21 C22 C23 C24 . -1.3(8)
C22 C23 C24 C25 . 0.1(8)
C21 N7 C25 C24 . -3.6(6)
Co2 N7 C25 C24 . -179.6(3)
C21 N7 C25 C26 . 176.2(4)
Co2 N7 C25 C26 . 0.2(4)
C23 C24 C25 N7 . 2.4(7)
C23 C24 C25 C26 . -177.4(4)
C30 N8 C26 C27 . -2.4(6)
Co2 N8 C26 C27 . 172.7(3)
C30 N8 C26 C25 . 179.5(4)
Co2 N8 C26 C25 . -5.3(4)
N7 C25 C26 N8 . 3.4(5)
C24 C25 C26 N8 . -176.8(4)
N7 C25 C26 C27 . -174.5(4)
C24 C25 C26 C27 . 5.3(7)
N8 C26 C27 C28 . 2.0(7)
C25 C26 C27 C28 . 179.8(4)
C26 C27 C28 C29 . -0.4(7)
C27 C28 C29 C30 . -0.7(8)
C26 N8 C30 C29 . 1.3(6)
Co2 N8 C30 C29 . -173.1(4)
C28 C29 C30 N8 . 0.3(8)
